data_2240937
loop_
_publ_author_name
'Benharref, Ahmed'
'El Ammari, Lahcen'
'Saadi, Mohamed'
'Mazoir, Noureddine'
'Berraho, Moha'

_publ_section_title
;
 Crystal structure of
 (1<i>S</i>,3<i>R</i>,8<i>R</i>,9<i>R</i>,10<i>S</i>)-2,4,6-tris(2,2-dichloro-3,7,7,10-tetramethyltricyclo[6.4.0.0^1,3^]dodec-9-yl)cyclotriboroxane
;
_journal_coeditor_code IS5406
_journal_issue 8
_journal_name_full 'Acta Crystallographica Section E'
_journal_page_first 941
_journal_page_last 943
_journal_paper_doi 10.1107/S2056989015013390
_journal_volume 71
_journal_year 2015
_chemical_formula_iupac 'C48 H75 B3 Cl6 O3'
_chemical_formula_moiety 'C48 H75 B3 Cl6 O3'
_chemical_formula_sum 'C48 H75 B3 Cl6 O3'
_chemical_formula_weight 945.21
_chemical_name_systematic
(1<i>S</i>,3<i>R</i>,8<i>R</i>,9<i>R</i>,10<i>S</i>)-2,4,6-Tris(2,2-dichloro-3,7,7,10-tetramethyltricyclo[6.4.0.0^1,3^]dodec-9-yl)cyclotriboroxane
_space_group_crystal_system orthorhombic
_space_group_IT_number 19
_space_group_name_Hall 'P 2ac 2ab'
_space_group_name_H-M_alt 'P 21 21 21'
_symmetry_space_group_name_Hall 'P 2ac 2ab'
_symmetry_space_group_name_H-M 'P 21 21 21'
_atom_sites_solution_hydrogens geom
_audit_creation_method SHELXL-2013
_cell_angle_alpha 90
_cell_angle_beta 90
_cell_angle_gamma 90
_cell_formula_units_Z 4
_cell_length_a 8.8240(2)
_cell_length_b 21.1340(4)
_cell_length_c 26.6620(7)
_cell_measurement_reflns_used 10143
_cell_measurement_temperature 293(2)
_cell_measurement_theta_max 26.4
_cell_measurement_theta_min 1.5
_cell_volume 4972.1(2)
_computing_cell_refinement
;
SAINT (Bruker, 2009)
;
_computing_data_collection
;
APEX2 (Bruker, 2009)
;
_computing_data_reduction
;
SAINT (Bruker, 2009)
;
_computing_molecular_graphics
;
ORTEP-3 for Windows (Farrugia, 2012)
;
_computing_publication_material
;
publCIF (Westrip, 2010)
;
_computing_structure_refinement
;
SHELXL2013 (Sheldrick, 2015)
;
_computing_structure_solution
;
SHELXS2013 (Sheldrick, 2008)
;
_diffrn_ambient_temperature 293(2)
_diffrn_measured_fraction_theta_full 0.999
_diffrn_measured_fraction_theta_max 0.999
_diffrn_measurement_device_type 'Bruker APEXII CCD'
_diffrn_measurement_method '\w and \f'
_diffrn_radiation_monochromator graphite
_diffrn_radiation_source 'fine-focus sealed tube'
_diffrn_radiation_type MoK\a
_diffrn_radiation_wavelength 0.71073
_diffrn_reflns_av_R_equivalents 0.0370
_diffrn_reflns_limit_h_max 10
_diffrn_reflns_limit_h_min -11
_diffrn_reflns_limit_k_max 26
_diffrn_reflns_limit_k_min -26
_diffrn_reflns_limit_l_max 26
_diffrn_reflns_limit_l_min -33
_diffrn_reflns_number 43691
_diffrn_reflns_theta_full 25.242
_diffrn_reflns_theta_max 26.370
_diffrn_reflns_theta_min 1.528
_exptl_absorpt_coefficient_mu 0.385
_exptl_absorpt_correction_T_max 0.7462
_exptl_absorpt_correction_T_min 0.6423
_exptl_absorpt_correction_type multi-scan
_exptl_absorpt_process_details
;
(SADABS; Bruker, 2009)
;
_exptl_crystal_colour colourless
_exptl_crystal_density_diffrn 1.263
_exptl_crystal_description box
_exptl_crystal_F_000 2016
_exptl_crystal_size_max 0.45
_exptl_crystal_size_mid 0.35
_exptl_crystal_size_min 0.30
_refine_diff_density_max 0.300
_refine_diff_density_min -0.206
_refine_ls_abs_structure_details
;
Flack <i>x</i> determined using 3616 quotients
[(<i>I</i>^+^)-(<i>I</i>^-^)]/[(<i>I</i>^+^)+(<i>I</i>^-^)]
(Parsons & Flack, 2004)
;
_refine_ls_abs_structure_Flack 0.021(16)
_refine_ls_extinction_method none
_refine_ls_goodness_of_fit_ref 1.152
_refine_ls_hydrogen_treatment constr
_refine_ls_matrix_type full
_refine_ls_number_parameters 553
_refine_ls_number_reflns 10143
_refine_ls_number_restraints 0
_refine_ls_restrained_S_all 1.152
_refine_ls_R_factor_all 0.0573
_refine_ls_R_factor_gt 0.0497
_refine_ls_shift/su_max 0.000
_refine_ls_shift/su_mean 0.000
_refine_ls_structure_factor_coef Fsqd
_refine_ls_weighting_details 'w=1/[\s^2^(Fo^2^)+(0.0518P)^2^+1.8134P] where P=(Fo^2^+2Fc^2^)/3'
_refine_ls_weighting_scheme calc
_refine_ls_wR_factor_gt 0.1172
_refine_ls_wR_factor_ref 0.1212
_reflns_number_gt 9010
_reflns_number_total 10143
_reflns_threshold_expression 'I > 2\s(I)'
_cod_data_source_file is5406sup1.cif
_cod_data_source_block I
_cod_database_code 2240937
_shelx_space_group_comment
;
The symmetry employed for this shelxl refinement is uniquely defined
by the following loop, which should always be used as a source of
symmetry information in preference to the above space-group names.
They are only intended as comments.
;
_shelxl_version_number .2013

loop_
_space_group_symop_operation_xyz
'x, y, z'
'-x+1/2, -y, z+1/2'
'x+1/2, -y+1/2, -z'
'-x, y+1/2, -z+1/2'

loop_
_atom_site_type_symbol
_atom_site_label
_atom_site_fract_x
_atom_site_fract_y
_atom_site_fract_z
_atom_site_U_iso_or_equiv
_atom_site_adp_type
_atom_site_calc_flag
_atom_site_occupancy
C C1 0.6458(4) 0.17458(16) 0.21900(14) 0.0313(8) Uani d 1
C C2 0.5394(5) 0.22780(19) 0.20422(16) 0.0397(9) Uani d 1
C C3 0.4910(5) 0.1825(2) 0.24487(18) 0.0469(10) Uani d 1
C C4 0.4921(6) 0.2048(3) 0.29887(19) 0.0653(14) Uani d 1
H H4A 0.3889 0.2140 0.3091 0.078 Uiso calc 1
H H4B 0.5497 0.2438 0.3010 0.078 Uiso calc 1
C C5 0.5599(8) 0.1565(3) 0.3353(2) 0.0800(18) Uani d 1
H H5A 0.6040 0.1793 0.3633 0.096 Uiso calc 1
H H5B 0.4782 0.1307 0.3485 0.096 Uiso calc 1
C C6 0.6803(7) 0.1128(3) 0.3135(2) 0.0745(18) Uani d 1
H H6A 0.6315 0.0871 0.2880 0.089 Uiso calc 1
H H6B 0.7114 0.0842 0.3401 0.089 Uiso calc 1
C C7 0.8262(6) 0.1404(2) 0.29000(17) 0.0494(11) Uani d 1
C C8 0.7871(4) 0.19135(16) 0.24919(13) 0.0307(7) Uani d 1
H H8 0.7609 0.2298 0.2679 0.037 Uiso calc 1
C C9 0.9183(4) 0.21114(15) 0.21272(13) 0.0288(7) Uani d 1
H H9 1.0088 0.1879 0.2234 0.035 Uiso calc 1
C C10 0.8896(4) 0.19320(17) 0.15719(14) 0.0333(8) Uani d 1
H H10 0.8174 0.2237 0.1432 0.040 Uiso calc 1
C C11 0.8190(5) 0.12724(18) 0.15311(17) 0.0434(10) Uani d 1
H H11A 0.8899 0.0963 0.1663 0.052 Uiso calc 1
H H11B 0.8022 0.1174 0.1180 0.052 Uiso calc 1
C C12 0.6687(5) 0.12144(18) 0.18142(17) 0.0403(9) Uani d 1
H H12A 0.5859 0.1218 0.1575 0.048 Uiso calc 1
H H12B 0.6661 0.0812 0.1989 0.048 Uiso calc 1
C C13 0.3635(6) 0.1357(3) 0.2337(2) 0.0703(16) Uani d 1
H H13A 0.2678 0.1547 0.2418 0.106 Uiso calc 1
H H13B 0.3774 0.0982 0.2534 0.106 Uiso calc 1
H H13C 0.3652 0.1249 0.1987 0.106 Uiso calc 1
C C14 0.9222(7) 0.1727(3) 0.3306(2) 0.0724(17) Uani d 1
H H14A 0.9381 0.1439 0.3579 0.109 Uiso calc 1
H H14B 0.8702 0.2097 0.3426 0.109 Uiso calc 1
H H14C 1.0182 0.1849 0.3167 0.109 Uiso calc 1
C C15 0.9206(7) 0.0842(2) 0.2702(2) 0.0685(16) Uani d 1
H H15A 1.0110 0.0998 0.2544 0.103 Uiso calc 1
H H15B 0.8620 0.0608 0.2463 0.103 Uiso calc 1
H H15C 0.9477 0.0571 0.2977 0.103 Uiso calc 1
C C16 1.0343(5) 0.1964(2) 0.12609(18) 0.0506(11) Uani d 1
H H16A 1.1059 0.1661 0.1386 0.076 Uiso calc 1
H H16B 1.0767 0.2381 0.1284 0.076 Uiso calc 1
H H16C 1.0112 0.1871 0.0917 0.076 Uiso calc 1
C C17 0.9294(4) 0.42656(16) 0.04345(13) 0.0312(8) Uani d 1
C C18 0.8094(5) 0.38548(19) 0.01951(15) 0.0404(9) Uani d 1
C C19 0.9552(5) 0.39423(19) -0.00776(14) 0.0394(9) Uani d 1
C C20 1.0644(6) 0.3389(2) -0.01189(16) 0.0523(12) Uani d 1
H H20A 1.0335 0.3064 0.0116 0.063 Uiso calc 1
H H20B 1.0570 0.3213 -0.0454 0.063 Uiso calc 1
C C21 1.2269(6) 0.3558(2) -0.00178(17) 0.0534(12) Uani d 1
H H21A 1.2479 0.3970 -0.0162 0.064 Uiso calc 1
H H21B 1.2918 0.3252 -0.0184 0.064 Uiso calc 1
C C22 1.2659(5) 0.3573(2) 0.05369(17) 0.0486(10) Uani d 1
H H22A 1.3752 0.3609 0.0566 0.058 Uiso calc 1
H H22B 1.2376 0.3167 0.0679 0.058 Uiso calc 1
C C23 1.1945(4) 0.40950(18) 0.08649(15) 0.0358(8) Uani d 1
C C24 1.0157(4) 0.40283(15) 0.08946(13) 0.0274(7) Uani d 1
H H24 0.9944 0.3574 0.0920 0.033 Uiso calc 1
C C25 0.9490(4) 0.43399(15) 0.13811(13) 0.0276(7) Uani d 1
H H25 1.0079 0.4723 0.1450 0.033 Uiso calc 1
C C26 0.7824(5) 0.45404(17) 0.13025(14) 0.0364(8) Uani d 1
H H26 0.7269 0.4176 0.1169 0.044 Uiso calc 1
C C27 0.7765(6) 0.50710(19) 0.09091(16) 0.0471(10) Uani d 1
H H27A 0.6744 0.5099 0.0776 0.056 Uiso calc 1
H H27B 0.7996 0.5471 0.1070 0.056 Uiso calc 1
C C28 0.8875(5) 0.49659(17) 0.04761(15) 0.0417(10) Uani d 1
H H28A 0.8417 0.5106 0.0165 0.050 Uiso calc 1
H H28B 0.9784 0.5214 0.0532 0.050 Uiso calc 1
C C29 0.9548(7) 0.4343(3) -0.05569(16) 0.0610(13) Uani d 1
H H29A 0.9150 0.4097 -0.0830 0.092 Uiso calc 1
H H29B 1.0565 0.4472 -0.0634 0.092 Uiso calc 1
H H29C 0.8927 0.4711 -0.0507 0.092 Uiso calc 1
C C30 1.2650(5) 0.4002(2) 0.13888(17) 0.0521(11) Uani d 1
H H30A 1.3735 0.4016 0.1363 0.078 Uiso calc 1
H H30B 1.2346 0.3599 0.1521 0.078 Uiso calc 1
H H30C 1.2309 0.4333 0.1608 0.078 Uiso calc 1
C C31 1.2463(6) 0.4746(2) 0.06746(18) 0.0523(11) Uani d 1
H H31A 1.2123 0.5068 0.0902 0.078 Uiso calc 1
H H31B 1.2042 0.4822 0.0348 0.078 Uiso calc 1
H H31C 1.3549 0.4755 0.0655 0.078 Uiso calc 1
C C32 0.7037(5) 0.4753(2) 0.17845(17) 0.0507(11) Uani d 1
H H32A 0.7632 0.5076 0.1944 0.076 Uiso calc 1
H H32B 0.6932 0.4398 0.2007 0.076 Uiso calc 1
H H32C 0.6053 0.4919 0.1705 0.076 Uiso calc 1
C C33 1.0967(5) 0.38232(17) 0.41633(14) 0.0353(9) Uani d 1
C C34 1.1939(5) 0.32888(19) 0.43607(16) 0.0456(10) Uani d 1
C C35 1.0573(6) 0.3474(2) 0.46558(14) 0.0454(10) Uani d 1
C C36 0.9216(6) 0.3042(2) 0.46380(18) 0.0568(12) Uani d 1
H H36A 0.9243 0.2762 0.4926 0.068 Uiso calc 1
H H36B 0.9275 0.2783 0.4338 0.068 Uiso calc 1
C C37 0.7722(7) 0.3398(3) 0.4637(2) 0.0724(15) Uani d 1
H H37A 0.7459 0.3505 0.4980 0.087 Uiso calc 1
H H37B 0.6937 0.3121 0.4508 0.087 Uiso calc 1
C C38 0.7744(7) 0.4012(3) 0.4321(2) 0.0658(14) Uani d 1
H H38A 0.6730 0.4189 0.4324 0.079 Uiso calc 1
H H38B 0.8405 0.4312 0.4487 0.079 Uiso calc 1
C C39 0.8254(5) 0.3957(2) 0.37709(17) 0.0490(11) Uani d 1
C C40 0.9966(4) 0.37246(17) 0.36994(13) 0.0321(8) Uani d 1
H H40 0.9923 0.3267 0.3640 0.039 Uiso calc 1
C C41 1.0726(5) 0.40213(17) 0.32324(14) 0.0365(9) Uani d 1
H H41 1.0393 0.4464 0.3223 0.044 Uiso calc 1
C C42 1.2457(5) 0.40393(19) 0.32941(15) 0.0404(9) Uani d 1
H H42 1.2800 0.3617 0.3394 0.049 Uiso calc 1
C C43 1.2839(5) 0.45050(19) 0.37214(15) 0.0433(10) Uani d 1
H H43A 1.3846 0.4411 0.3847 0.052 Uiso calc 1
H H43B 1.2853 0.4932 0.3588 0.052 Uiso calc 1
C C44 1.1710(5) 0.44758(18) 0.41581(15) 0.0428(10) Uani d 1
H H44A 1.2234 0.4549 0.4473 0.051 Uiso calc 1
H H44B 1.0944 0.4801 0.4118 0.051 Uiso calc 1
C C45 1.0765(9) 0.3794(3) 0.51637(17) 0.0756(17) Uani d 1
H H45A 1.0813 0.3478 0.5422 0.113 Uiso calc 1
H H45B 0.9918 0.4069 0.5225 0.113 Uiso calc 1
H H45C 1.1684 0.4037 0.5165 0.113 Uiso calc 1
C C46 0.7942(8) 0.4625(3) 0.3550(2) 0.0820(18) Uani d 1
H H46A 0.8149 0.4623 0.3196 0.123 Uiso calc 1
H H46B 0.8584 0.4930 0.3712 0.123 Uiso calc 1
H H46C 0.6900 0.4736 0.3605 0.123 Uiso calc 1
C C47 0.7213(7) 0.3509(3) 0.3493(3) 0.089(2) Uani d 1
H H47A 0.7361 0.3086 0.3616 0.134 Uiso calc 1
H H47B 0.7438 0.3523 0.3141 0.134 Uiso calc 1
H H47C 0.6179 0.3633 0.3547 0.134 Uiso calc 1
C C48 1.3317(5) 0.4233(2) 0.28164(17) 0.0483(10) Uani d 1
H H48A 1.3167 0.3918 0.2562 0.072 Uiso calc 1
H H48B 1.4379 0.4268 0.2890 0.072 Uiso calc 1
H H48C 1.2943 0.4633 0.2699 0.072 Uiso calc 1
B B1 0.9557(5) 0.28394(19) 0.21886(16) 0.0292(8) Uani d 1
B B2 0.9659(5) 0.38880(19) 0.18473(15) 0.0301(8) Uani d 1
B B3 1.0240(5) 0.3724(2) 0.27155(16) 0.0333(9) Uani d 1
Cl Cl1 0.58414(13) 0.30741(5) 0.21868(5) 0.0522(3) Uani d 1
Cl Cl2 0.44704(14) 0.22716(6) 0.14578(5) 0.0591(3) Uani d 1
Cl Cl3 0.75804(16) 0.31161(5) 0.04581(5) 0.0609(3) Uani d 1
Cl Cl4 0.64161(15) 0.42021(7) -0.00517(5) 0.0652(4) Uani d 1
Cl Cl5 1.20362(16) 0.25460(5) 0.40531(5) 0.0612(3) Uani d 1
Cl Cl6 1.37512(16) 0.34621(7) 0.46075(6) 0.0753(4) Uani d 1
O O1 0.9416(3) 0.32509(11) 0.17941(9) 0.0329(6) Uani d 1
O O2 0.9998(3) 0.41195(11) 0.23161(9) 0.0378(6) Uani d 1
O O3 1.0025(3) 0.30796(12) 0.26456(9) 0.0357(6) Uani d 1

loop_
_atom_site_aniso_label
_atom_site_aniso_U_11
_atom_site_aniso_U_22
_atom_site_aniso_U_33
_atom_site_aniso_U_12
_atom_site_aniso_U_13
_atom_site_aniso_U_23
C1 0.0350(18) 0.0271(16) 0.0318(19) -0.0024(14) -0.0014(16) 0.0026(15)
C2 0.040(2) 0.039(2) 0.040(2) 0.0052(18) -0.0045(18) -0.0032(17)
C3 0.041(2) 0.053(3) 0.046(2) -0.006(2) 0.0063(19) 0.004(2)
C4 0.063(3) 0.084(4) 0.049(3) -0.010(3) 0.020(2) 0.001(3)
C5 0.089(4) 0.104(5) 0.046(3) -0.026(4) 0.015(3) 0.015(3)
C6 0.096(4) 0.069(3) 0.058(3) -0.025(3) -0.015(3) 0.039(3)
C7 0.063(3) 0.038(2) 0.047(3) -0.010(2) -0.019(2) 0.0199(19)
C8 0.0390(19) 0.0246(15) 0.0286(18) -0.0019(15) -0.0057(16) 0.0038(14)
C9 0.0328(17) 0.0244(15) 0.0292(18) 0.0039(14) -0.0050(15) 0.0013(14)
C10 0.041(2) 0.0279(17) 0.0308(19) 0.0005(16) -0.0015(16) -0.0029(15)
C11 0.053(2) 0.0308(19) 0.046(2) 0.0025(18) -0.006(2) -0.0127(18)
C12 0.045(2) 0.0289(18) 0.047(2) -0.0047(17) -0.0117(19) -0.0057(17)
C13 0.043(3) 0.085(4) 0.083(4) -0.021(3) 0.002(3) 0.014(3)
C14 0.098(4) 0.066(3) 0.053(3) -0.021(3) -0.041(3) 0.025(3)
C15 0.078(3) 0.035(2) 0.093(4) 0.003(2) -0.033(3) 0.026(2)
C16 0.049(2) 0.054(3) 0.049(3) -0.004(2) 0.009(2) -0.014(2)
C17 0.043(2) 0.0284(16) 0.0221(17) 0.0018(16) 0.0008(16) 0.0027(14)
C18 0.049(2) 0.039(2) 0.033(2) -0.0036(18) -0.0062(18) 0.0001(17)
C19 0.057(3) 0.040(2) 0.0213(18) -0.0003(19) -0.0012(18) -0.0020(16)
C20 0.082(3) 0.043(2) 0.032(2) 0.007(2) 0.003(2) -0.0087(18)
C21 0.069(3) 0.049(2) 0.042(2) 0.014(2) 0.022(2) -0.002(2)
C22 0.044(2) 0.048(2) 0.054(3) 0.009(2) 0.010(2) 0.007(2)
C23 0.037(2) 0.0383(19) 0.033(2) -0.0016(16) 0.0028(16) 0.0042(16)
C24 0.0388(19) 0.0206(15) 0.0229(17) -0.0011(14) 0.0014(15) 0.0025(13)
C25 0.0398(19) 0.0204(15) 0.0227(17) -0.0044(14) -0.0011(15) -0.0025(13)
C26 0.044(2) 0.0324(18) 0.033(2) 0.0034(16) -0.0004(18) -0.0036(15)
C27 0.062(3) 0.039(2) 0.040(2) 0.019(2) -0.002(2) 0.0024(18)
C28 0.064(3) 0.0281(17) 0.033(2) 0.0033(18) -0.005(2) 0.0076(16)
C29 0.081(3) 0.073(3) 0.028(2) 0.013(3) 0.004(2) 0.008(2)
C30 0.040(2) 0.071(3) 0.046(3) -0.002(2) -0.004(2) 0.009(2)
C31 0.054(3) 0.050(2) 0.053(3) -0.013(2) 0.010(2) 0.004(2)
C32 0.053(3) 0.053(2) 0.046(3) 0.012(2) 0.008(2) -0.005(2)
C33 0.050(2) 0.0326(18) 0.0231(18) -0.0048(17) -0.0034(17) -0.0001(15)
C34 0.060(3) 0.040(2) 0.037(2) -0.0062(19) -0.013(2) 0.0118(18)
C35 0.070(3) 0.045(2) 0.0215(19) -0.009(2) -0.003(2) 0.0054(17)
C36 0.079(3) 0.051(2) 0.040(2) -0.012(3) 0.010(2) 0.009(2)
C37 0.071(3) 0.084(4) 0.063(3) -0.012(3) 0.021(3) 0.007(3)
C38 0.063(3) 0.072(3) 0.063(3) 0.006(3) 0.006(3) -0.011(3)
C39 0.051(3) 0.055(3) 0.041(2) 0.007(2) -0.004(2) -0.010(2)
C40 0.043(2) 0.0307(17) 0.0225(17) -0.0037(16) -0.0021(16) -0.0042(14)
C41 0.055(2) 0.0300(18) 0.0245(18) -0.0049(17) -0.0044(18) 0.0004(15)
C42 0.049(2) 0.037(2) 0.035(2) -0.0001(18) -0.0038(18) 0.0048(17)
C43 0.056(3) 0.038(2) 0.036(2) -0.0143(19) -0.008(2) 0.0030(17)
C44 0.066(3) 0.034(2) 0.028(2) -0.0109(19) -0.012(2) -0.0030(16)
C45 0.118(5) 0.084(4) 0.025(2) -0.022(4) -0.004(3) 0.000(2)
C46 0.083(4) 0.078(4) 0.085(4) 0.035(3) 0.011(4) 0.011(3)
C47 0.054(3) 0.117(5) 0.098(5) 0.006(3) -0.014(3) -0.054(4)
C48 0.046(2) 0.059(3) 0.039(2) 0.002(2) 0.003(2) 0.004(2)
B1 0.031(2) 0.0294(18) 0.027(2) -0.0029(16) 0.0009(17) 0.0008(16)
B2 0.039(2) 0.0293(19) 0.0225(19) -0.0029(17) -0.0002(17) -0.0015(16)
B3 0.041(2) 0.033(2) 0.026(2) -0.0043(18) -0.0042(18) -0.0004(17)
Cl1 0.0580(6) 0.0354(5) 0.0632(7) 0.0129(5) -0.0028(6) -0.0066(5)
Cl2 0.0518(6) 0.0700(7) 0.0555(7) 0.0085(6) -0.0222(6) 0.0032(6)
Cl3 0.0764(8) 0.0435(5) 0.0629(7) -0.0235(6) -0.0024(6) -0.0012(5)
Cl4 0.0557(7) 0.0844(9) 0.0557(7) 0.0024(6) -0.0206(6) 0.0005(7)
Cl5 0.0801(9) 0.0399(5) 0.0637(7) 0.0109(6) -0.0055(7) 0.0077(5)
Cl6 0.0662(8) 0.0823(9) 0.0772(9) -0.0134(7) -0.0370(7) 0.0323(8)
O1 0.0496(15) 0.0270(12) 0.0220(12) -0.0050(11) -0.0058(12) 0.0006(10)
O2 0.0651(18) 0.0259(12) 0.0226(13) -0.0054(12) -0.0041(12) -0.0008(10)
O3 0.0556(16) 0.0276(12) 0.0240(13) -0.0053(12) -0.0076(12) 0.0035(10)

loop_
_atom_type_symbol
_atom_type_description
_atom_type_scat_dispersion_real
_atom_type_scat_dispersion_imag
_atom_type_scat_source
C C 0.0033 0.0016 'International Tables Vol C Tables 4.2.6.8 and 6.1.1.4'
H H 0.0000 0.0000 'International Tables Vol C Tables 4.2.6.8 and 6.1.1.4'
B B 0.0013 0.0007 'International Tables Vol C Tables 4.2.6.8 and 6.1.1.4'
Cl Cl 0.1484 0.1585 'International Tables Vol C Tables 4.2.6.8 and 6.1.1.4'
O O 0.0106 0.0060 'International Tables Vol C Tables 4.2.6.8 and 6.1.1.4'

loop_
_geom_angle_atom_site_label_1
_geom_angle_atom_site_label_2
_geom_angle_atom_site_label_3
_geom_angle
C2 C1 C12 117.3(3)
C2 C1 C8 118.1(3)
C12 C1 C8 114.3(3)
C2 C1 C3 59.1(3)
C12 C1 C3 119.6(3)
C8 C1 C3 117.6(3)
C3 C2 C1 61.2(3)
C3 C2 Cl2 120.0(3)
C1 C2 Cl2 120.7(3)
C3 C2 Cl1 120.6(3)
C1 C2 Cl1 120.7(3)
Cl2 C2 Cl1 107.7(2)
C2 C3 C4 119.0(4)
C2 C3 C13 118.6(4)
C4 C3 C13 113.1(4)
C2 C3 C1 59.7(3)
C4 C3 C1 117.0(4)
C13 C3 C1 119.7(4)
C3 C4 C5 113.5(5)
C3 C4 H4A 108.9
C5 C4 H4A 108.9
C3 C4 H4B 108.9
C5 C4 H4B 108.9
H4A C4 H4B 107.7
C6 C5 C4 115.8(4)
C6 C5 H5A 108.3
C4 C5 H5A 108.3
C6 C5 H5B 108.3
C4 C5 H5B 108.3
H5A C5 H5B 107.4
C5 C6 C7 120.4(5)
C5 C6 H6A 107.2
C7 C6 H6A 107.2
C5 C6 H6B 107.2
C7 C6 H6B 107.2
H6A C6 H6B 106.9
C14 C7 C15 106.6(4)
C14 C7 C6 109.9(5)
C15 C7 C6 107.3(4)
C14 C7 C8 107.8(3)
C15 C7 C8 114.2(4)
C6 C7 C8 110.9(4)
C1 C8 C9 109.8(3)
C1 C8 C7 112.7(3)
C9 C8 C7 116.8(3)
C1 C8 H8 105.5
C9 C8 H8 105.5
C7 C8 H8 105.5
C10 C9 C8 114.0(3)
C10 C9 B1 111.8(3)
C8 C9 B1 110.4(3)
C10 C9 H9 106.7
C8 C9 H9 106.7
B1 C9 H9 106.7
C16 C10 C11 110.1(3)
C16 C10 C9 111.8(3)
C11 C10 C9 111.0(3)
C16 C10 H10 108.0
C11 C10 H10 108.0
C9 C10 H10 108.0
C10 C11 C12 113.0(3)
C10 C11 H11A 109.0
C12 C11 H11A 109.0
C10 C11 H11B 109.0
C12 C11 H11B 109.0
H11A C11 H11B 107.8
C1 C12 C11 112.4(3)
C1 C12 H12A 109.1
C11 C12 H12A 109.1
C1 C12 H12B 109.1
C11 C12 H12B 109.1
H12A C12 H12B 107.9
C3 C13 H13A 109.5
C3 C13 H13B 109.5
H13A C13 H13B 109.5
C3 C13 H13C 109.5
H13A C13 H13C 109.5
H13B C13 H13C 109.5
C7 C14 H14A 109.5
C7 C14 H14B 109.5
H14A C14 H14B 109.5
C7 C14 H14C 109.5
H14A C14 H14C 109.5
H14B C14 H14C 109.5
C7 C15 H15A 109.5
C7 C15 H15B 109.5
H15A C15 H15B 109.5
C7 C15 H15C 109.5
H15A C15 H15C 109.5
H15B C15 H15C 109.5
C10 C16 H16A 109.5
C10 C16 H16B 109.5
H16A C16 H16B 109.5
C10 C16 H16C 109.5
H16A C16 H16C 109.5
H16B C16 H16C 109.5
C18 C17 C24 120.0(3)
C18 C17 C28 114.7(3)
C24 C17 C28 112.3(3)
C18 C17 C19 58.4(3)
C24 C17 C19 119.4(3)
C28 C17 C19 121.9(3)
C19 C18 C17 61.9(3)
C19 C18 Cl3 121.6(3)
C17 C18 Cl3 121.3(3)
C19 C18 Cl4 119.2(3)
C17 C18 Cl4 120.2(3)
Cl3 C18 Cl4 107.3(2)
C18 C19 C20 119.2(4)
C18 C19 C29 118.3(4)
C20 C19 C29 111.5(4)
C18 C19 C17 59.7(3)
C20 C19 C17 119.9(3)
C29 C19 C17 119.5(3)
C21 C20 C19 114.2(4)
C21 C20 H20A 108.7
C19 C20 H20A 108.7
C21 C20 H20B 108.7
C19 C20 H20B 108.7
H20A C20 H20B 107.6
C20 C21 C22 113.3(4)
C20 C21 H21A 108.9
C22 C21 H21A 108.9
C20 C21 H21B 108.9
C22 C21 H21B 108.9
H21A C21 H21B 107.7
C21 C22 C23 118.3(4)
C21 C22 H22A 107.7
C23 C22 H22A 107.7
C21 C22 H22B 107.7
C23 C22 H22B 107.7
H22A C22 H22B 107.1
C31 C23 C30 107.0(4)
C31 C23 C22 109.4(3)
C30 C23 C22 104.9(3)
C31 C23 C24 113.1(3)
C30 C23 C24 110.2(3)
C22 C23 C24 111.8(3)
C17 C24 C25 109.8(3)
C17 C24 C23 115.2(3)
C25 C24 C23 112.1(3)
C17 C24 H24 106.3
C25 C24 H24 106.3
C23 C24 H24 106.3
C26 C25 C24 111.1(3)
C26 C25 B2 111.3(3)
C24 C25 B2 111.3(3)
C26 C25 H25 107.7
C24 C25 H25 107.7
B2 C25 H25 107.7
C32 C26 C27 110.1(3)
C32 C26 C25 113.5(3)
C27 C26 C25 109.0(3)
C32 C26 H26 108.0
C27 C26 H26 108.0
C25 C26 H26 108.0
C28 C27 C26 112.8(3)
C28 C27 H27A 109.0
C26 C27 H27A 109.0
C28 C27 H27B 109.0
C26 C27 H27B 109.0
H27A C27 H27B 107.8
C17 C28 C27 110.5(3)
C17 C28 H28A 109.6
C27 C28 H28A 109.6
C17 C28 H28B 109.6
C27 C28 H28B 109.6
H28A C28 H28B 108.1
C19 C29 H29A 109.5
C19 C29 H29B 109.5
H29A C29 H29B 109.5
C19 C29 H29C 109.5
H29A C29 H29C 109.5
H29B C29 H29C 109.5
C23 C30 H30A 109.5
C23 C30 H30B 109.5
H30A C30 H30B 109.5
C23 C30 H30C 109.5
H30A C30 H30C 109.5
H30B C30 H30C 109.5
C23 C31 H31A 109.5
C23 C31 H31B 109.5
H31A C31 H31B 109.5
C23 C31 H31C 109.5
H31A C31 H31C 109.5
H31B C31 H31C 109.5
C26 C32 H32A 109.5
C26 C32 H32B 109.5
H32A C32 H32B 109.5
C26 C32 H32C 109.5
H32A C32 H32C 109.5
H32B C32 H32C 109.5
C34 C33 C44 115.7(4)
C34 C33 C40 120.4(3)
C44 C33 C40 111.3(3)
C34 C33 C35 58.4(3)
C44 C33 C35 122.3(3)
C40 C33 C35 119.4(3)
C35 C34 C33 61.9(3)
C35 C34 Cl6 118.7(3)
C33 C34 Cl6 119.2(3)
C35 C34 Cl5 121.1(3)
C33 C34 Cl5 121.8(3)
Cl6 C34 Cl5 108.2(3)
C34 C35 C36 117.8(4)
C34 C35 C45 119.7(5)
C36 C35 C45 112.7(4)
C34 C35 C33 59.7(3)
C36 C35 C33 116.2(3)
C45 C35 C33 121.3(4)
C35 C36 C37 112.9(4)
C35 C36 H36A 109.0
C37 C36 H36A 109.0
C35 C36 H36B 109.0
C37 C36 H36B 109.0
H36A C36 H36B 107.8
C36 C37 C38 113.9(4)
C36 C37 H37A 108.8
C38 C37 H37A 108.8
C36 C37 H37B 108.8
C38 C37 H37B 108.8
H37A C37 H37B 107.7
C39 C38 C37 117.4(5)
C39 C38 H38A 107.9
C37 C38 H38A 107.9
C39 C38 H38B 107.9
C37 C38 H38B 107.9
H38A C38 H38B 107.2
C47 C39 C38 109.6(5)
C47 C39 C46 106.0(5)
C38 C39 C46 104.0(4)
C47 C39 C40 108.8(4)
C38 C39 C40 114.4(4)
C46 C39 C40 113.7(4)
C33 C40 C41 110.1(3)
C33 C40 C39 113.9(3)
C41 C40 C39 112.4(3)
C33 C40 H40 106.6
C41 C40 H40 106.6
C39 C40 H40 106.6
C42 C41 C40 110.8(3)
C42 C41 B3 112.0(3)
C40 C41 B3 115.1(3)
C42 C41 H41 106.1
C40 C41 H41 106.1
B3 C41 H41 106.1
C41 C42 C48 114.1(3)
C41 C42 C43 108.2(3)
C48 C42 C43 109.5(3)
C41 C42 H42 108.3
C48 C42 H42 108.3
C43 C42 H42 108.3
C44 C43 C42 113.1(3)
C44 C43 H43A 109.0
C42 C43 H43A 109.0
C44 C43 H43B 109.0
C42 C43 H43B 109.0
H43A C43 H43B 107.8
C33 C44 C43 108.8(3)
C33 C44 H44A 109.9
C43 C44 H44A 109.9
C33 C44 H44B 109.9
C43 C44 H44B 109.9
H44A C44 H44B 108.3
C35 C45 H45A 109.5
C35 C45 H45B 109.5
H45A C45 H45B 109.5
C35 C45 H45C 109.5
H45A C45 H45C 109.5
H45B C45 H45C 109.5
C39 C46 H46A 109.5
C39 C46 H46B 109.5
H46A C46 H46B 109.5
C39 C46 H46C 109.5
H46A C46 H46C 109.5
H46B C46 H46C 109.5
C39 C47 H47A 109.5
C39 C47 H47B 109.5
H47A C47 H47B 109.5
C39 C47 H47C 109.5
H47A C47 H47C 109.5
H47B C47 H47C 109.5
C42 C48 H48A 109.5
C42 C48 H48B 109.5
H48A C48 H48B 109.5
C42 C48 H48C 109.5
H48A C48 H48C 109.5
H48B C48 H48C 109.5
O1 B1 O3 118.1(3)
O1 B1 C9 121.2(3)
O3 B1 C9 120.7(3)
O1 B2 O2 118.5(3)
O1 B2 C25 120.0(3)
O2 B2 C25 121.5(3)
O2 B3 O3 118.2(3)
O2 B3 C41 118.6(3)
O3 B3 C41 123.2(3)
B1 O1 B2 122.0(3)
B3 O2 B2 121.5(3)
B1 O3 B3 121.3(3)

loop_
_geom_bond_atom_site_label_1
_geom_bond_atom_site_label_2
_geom_bond_distance
C1 C2 1.517(5)
C1 C12 1.519(5)
C1 C8 1.526(5)
C1 C3 1.540(6)
C2 C3 1.508(6)
C2 Cl2 1.758(4)
C2 Cl1 1.771(4)
C3 C4 1.515(7)
C3 C13 1.527(7)
C4 C5 1.531(8)
C4 H4A 0.9700
C4 H4B 0.9700
C5 C6 1.523(9)
C5 H5A 0.9700
C5 H5B 0.9700
C6 C7 1.547(7)
C6 H6A 0.9700
C6 H6B 0.9700
C7 C14 1.535(7)
C7 C15 1.544(7)
C7 C8 1.569(5)
C8 C9 1.569(5)
C8 H8 0.9800
C9 C10 1.549(5)
C9 B1 1.582(5)
C9 H9 0.9800
C10 C16 1.524(6)
C10 C11 1.530(5)
C10 H10 0.9800
C11 C12 1.532(6)
C11 H11A 0.9700
C11 H11B 0.9700
C12 H12A 0.9700
C12 H12B 0.9700
C13 H13A 0.9600
C13 H13B 0.9600
C13 H13C 0.9600
C14 H14A 0.9600
C14 H14B 0.9600
C14 H14C 0.9600
C15 H15A 0.9600
C15 H15B 0.9600
C15 H15C 0.9600
C16 H16A 0.9600
C16 H16B 0.9600
C16 H16C 0.9600
C17 C18 1.511(5)
C17 C24 1.529(5)
C17 C28 1.529(5)
C17 C19 1.544(5)
C18 C19 1.489(6)
C18 Cl3 1.770(4)
C18 Cl4 1.779(4)
C19 C20 1.518(6)
C19 C29 1.533(6)
C20 C21 1.502(7)
C20 H20A 0.9700
C20 H20B 0.9700
C21 C22 1.519(7)
C21 H21A 0.9700
C21 H21B 0.9700
C22 C23 1.543(6)
C22 H22A 0.9700
C22 H22B 0.9700
C23 C31 1.537(6)
C23 C30 1.542(6)
C23 C24 1.586(5)
C24 C25 1.569(5)
C24 H24 0.9800
C25 C26 1.544(5)
C25 B2 1.574(5)
C25 H25 0.9800
C26 C32 1.529(6)
C26 C27 1.536(6)
C26 H26 0.9800
C27 C28 1.531(6)
C27 H27A 0.9700
C27 H27B 0.9700
C28 H28A 0.9700
C28 H28B 0.9700
C29 H29A 0.9600
C29 H29B 0.9600
C29 H29C 0.9600
C30 H30A 0.9600
C30 H30B 0.9600
C30 H30C 0.9600
C31 H31A 0.9600
C31 H31B 0.9600
C31 H31C 0.9600
C32 H32A 0.9600
C32 H32B 0.9600
C32 H32C 0.9600
C33 C34 1.513(6)
C33 C44 1.527(5)
C33 C40 1.534(5)
C33 C35 1.545(5)
C34 C35 1.492(7)
C34 Cl6 1.768(5)
C34 Cl5 1.773(4)
C35 C36 1.507(7)
C35 C45 1.523(6)
C36 C37 1.518(8)
C36 H36A 0.9700
C36 H36B 0.9700
C37 C38 1.547(8)
C37 H37A 0.9700
C37 H37B 0.9700
C38 C39 1.538(7)
C38 H38A 0.9700
C38 H38B 0.9700
C39 C47 1.513(7)
C39 C46 1.554(7)
C39 C40 1.600(6)
C40 C41 1.547(5)
C40 H40 0.9800
C41 C42 1.536(6)
C41 B3 1.575(5)
C41 H41 0.9800
C42 C48 1.538(6)
C42 C43 1.543(6)
C42 H42 0.9800
C43 C44 1.533(6)
C43 H43A 0.9700
C43 H43B 0.9700
C44 H44A 0.9700
C44 H44B 0.9700
C45 H45A 0.9600
C45 H45B 0.9600
C45 H45C 0.9600
C46 H46A 0.9600
C46 H46B 0.9600
C46 H46C 0.9600
C47 H47A 0.9600
C47 H47B 0.9600
C47 H47C 0.9600
C48 H48A 0.9600
C48 H48B 0.9600
C48 H48C 0.9600
B1 O1 1.370(5)
B1 O3 1.383(5)
B2 O1 1.371(5)
B2 O2 1.375(5)
B3 O2 1.371(5)
B3 O3 1.387(5)

_cod_database_fobs_code 2240937
